data_4020993
loop_
_publ_author_name
'Jye-Shane Yang'
'Yan-Duo Lin'
'Yu-Hsi Lin'
'Fen-Ling Liao'

_publ_section_title
;
 Zn(II)-Induced Ground-State \p-Deconjugation and
 Excited-State Electron Transfer in
 N,N-Bis(2-pyridyl)amino-Substituted Arenes
;
_journal_name_full 'Journal of Organic Chemistry'
_journal_page_first 3517
_journal_page_last 3525
_journal_paper_doi 10.1021/jo049902z
_journal_volume 69
_journal_year 2004
_chemical_formula_sum 'C17 H12 Cl2 N4 Zn'
_chemical_formula_weight 408.58
_space_group_IT_number 29
_symmetry_cell_setting orthorhombic
_symmetry_space_group_name_Hall 'P 2c -2ac'
_symmetry_space_group_name_H-M 'P c a 21'
_cell_angle_alpha 90.00
_cell_angle_beta 90.00
_cell_angle_gamma 90.00
_cell_formula_units_Z 8
_cell_length_a 13.6939(8)
_cell_length_b 12.8453(7)
_cell_length_c 20.2516(12)
_cell_measurement_temperature 297(2)
_cell_volume 3562.3(4)
_diffrn_ambient_temperature 297(2)
_exptl_crystal_density_diffrn 1.524
_cod_depositor_comments
;
The following automatic conversions were performed:
'_symmetry_cell_setting' value 'Orthorhombic' changed to 'orthorhombic'
according to '/home/saulius/struct/CIF-dictionaries/cif_core.dic'
dictionary named 'cif_core.dic' version 2.4.1 from 2010-06-29.

Automatic conversion script
Id: cif_fix_enum 1527 2010-12-29 10:47:43Z saulius 
;
_cod_database_code 4020993

loop_
_symmetry_equiv_pos_as_xyz
'x, y, z'
'-x, -y, z+1/2'
'x+1/2, -y, z'
'-x+1/2, y, z+1/2'

loop_
_atom_site_label
_atom_site_type_symbol
_atom_site_fract_x
_atom_site_fract_y
_atom_site_fract_z
_atom_site_U_iso_or_equiv
_atom_site_adp_type
_atom_site_occupancy
_atom_site_symmetry_multiplicity
_atom_site_calc_flag
_atom_site_refinement_flags
_atom_site_disorder_assembly
_atom_site_disorder_group
Zn1 Zn 0.41890(4) 0.81678(3) 0.2666 0.04552(15) Uani 1 1 d . . .
Zn2 Zn 0.17619(4) 0.30810(3) 0.50347(3) 0.04408(14) Uani 1 1 d . . .
Cl1 Cl 0.50154(11) 0.67211(9) 0.25140(11) 0.0595(4) Uani 1 1 d . . .
Cl2 Cl 0.25722(9) 0.80820(8) 0.27061(10) 0.0678(4) Uani 1 1 d . . .
Cl3 Cl 0.01582(9) 0.29701(10) 0.49799(10) 0.0696(4) Uani 1 1 d . . .
Cl4 Cl 0.26568(11) 0.16817(8) 0.51852(12) 0.0662(4) Uani 1 1 d . . .
N1 N 0.4662(3) 0.9067(3) 0.34410(19) 0.0385(9) Uani 1 1 d . . .
N2 N 0.4602(3) 0.9306(3) 0.19988(18) 0.0432(10) Uani 1 1 d . . .
N3 N 0.5925(2) 0.9507(3) 0.27177(19) 0.0457(9) Uani 1 1 d . . .
N4 N 1.0092(4) 0.6671(4) 0.2597(5) 0.100(2) Uani 1 1 d . . .
N5 N 0.2235(3) 0.4011(3) 0.42753(19) 0.0416(10) Uani 1 1 d . . .
N6 N 0.2148(3) 0.4229(3) 0.57076(19) 0.0415(10) Uani 1 1 d . . .
N7 N 0.3496(2) 0.4454(2) 0.5012(2) 0.0444(8) Uani 1 1 d . . .
N8 N 0.7721(3) 0.1784(3) 0.5232(4) 0.0822(18) Uani 1 1 d . . .
C1 C 0.4144(4) 0.9212(4) 0.3996(3) 0.0544(15) Uani 1 1 d . . .
C2 C 0.4371(5) 0.9951(4) 0.4464(4) 0.0531(18) Uani 1 1 d . . .
C3 C 0.5157(5) 1.0560(4) 0.4337(3) 0.0690(17) Uani 1 1 d . . .
C4 C 0.5702(5) 1.0450(5) 0.3763(3) 0.0604(17) Uani 1 1 d . . .
C5 C 0.5423(4) 0.9678(4) 0.3328(3) 0.0410(12) Uani 1 1 d . . .
C6 C 0.5426(4) 0.9806(4) 0.2125(3) 0.0414(13) Uani 1 1 d . . .
C7 C 0.5806(4) 1.0575(4) 0.1721(3) 0.0567(15) Uani 1 1 d . . .
C8 C 0.5269(5) 1.0826(4) 0.1161(3) 0.0628(16) Uani 1 1 d . . .
C9 C 0.4403(5) 1.0335(5) 0.1036(3) 0.0604(16) Uani 1 1 d . . .
C10 C 0.4081(4) 0.9589(4) 0.1468(3) 0.0550(16) Uani 1 1 d . . .
C11 C 0.6814(3) 0.8952(3) 0.2701(2) 0.0418(10) Uani 1 1 d . . .
C12 C 0.7317(4) 0.8711(4) 0.3285(2) 0.0491(13) Uani 1 1 d . . .
C13 C 0.8159(4) 0.8146(4) 0.3262(3) 0.0565(14) Uani 1 1 d . . .
C14 C 0.8537(4) 0.7815(3) 0.2666(3) 0.0624(14) Uani 1 1 d . . .
C15 C 0.8045(4) 0.8038(4) 0.2091(3) 0.0582(14) Uani 1 1 d . . .
C16 C 0.7187(4) 0.8611(4) 0.2095(2) 0.0491(13) Uani 1 1 d . . .
C17 C 0.9424(4) 0.7171(4) 0.2643(4) 0.0776(16) Uani 1 1 d . . .
C18 C 0.1605(4) 0.4519(4) 0.6235(3) 0.0522(14) Uani 1 1 d . . .
C19 C 0.1899(6) 0.5261(5) 0.6670(4) 0.065(2) Uani 1 1 d . . .
C20 C 0.2770(5) 0.5767(4) 0.6555(3) 0.0643(16) Uani 1 1 d . . .
C21 C 0.3305(4) 0.5514(4) 0.6004(3) 0.0539(14) Uani 1 1 d . . .
C22 C 0.2980(4) 0.4745(4) 0.5598(3) 0.0404(13) Uani 1 1 d . . .
C23 C 0.3003(4) 0.4626(4) 0.4394(3) 0.0394(12) Uani 1 1 d . . .
C24 C 0.3296(4) 0.5403(4) 0.3972(3) 0.0511(14) Uani 1 1 d . . .
C25 C 0.2770(5) 0.5534(4) 0.3393(3) 0.0587(15) Uani 1 1 d . . .
C26 C 0.2000(6) 0.4910(4) 0.3276(4) 0.0587(19) Uani 1 1 d . . .
C27 C 0.1725(3) 0.4145(4) 0.3722(3) 0.0445(13) Uani 1 1 d . . .
C28 C 0.4413(3) 0.3962(3) 0.5054(2) 0.0377(9) Uani 1 1 d . . .
C29 C 0.4750(4) 0.3589(4) 0.5650(2) 0.0470(13) Uani 1 1 d . . .
C30 C 0.5626(4) 0.3070(3) 0.5694(2) 0.0493(13) Uani 1 1 d . . .
C31 C 0.6245(4) 0.2932(3) 0.5124(3) 0.0526(14) Uani 1 1 d . . .
C32 C 0.5863(4) 0.3267(4) 0.4539(3) 0.0573(15) Uani 1 1 d . . .
C33 C 0.4987(4) 0.3800(4) 0.4485(2) 0.0517(13) Uani 1 1 d . . .
C34 C 0.7065(4) 0.2303(4) 0.5186(3) 0.0612(16) Uani 1 1 d . . .
H1A H 0.3671 0.8678 0.4043 0.080 Uiso 1 1 d . . .
H2A H 0.4010 0.9984 0.4811 0.080 Uiso 1 1 d . . .
H3A H 0.5402 1.1030 0.4656 0.080 Uiso 1 1 d . . .
H4A H 0.6076 1.1038 0.3631 0.080 Uiso 1 1 d . . .
H7A H 0.6379 1.0987 0.1810 0.080 Uiso 1 1 d . . .
H8A H 0.5478 1.1465 0.0983 0.080 Uiso 1 1 d . . .
H9A H 0.4016 1.0540 0.0662 0.080 Uiso 1 1 d . . .
H10A H 0.3471 0.9204 0.1394 0.080 Uiso 1 1 d . . .
H12A H 0.7022 0.8851 0.3687 0.080 Uiso 1 1 d . . .
H13A H 0.8446 0.7900 0.3665 0.080 Uiso 1 1 d . . .
H15A H 0.8349 0.7845 0.1726 0.080 Uiso 1 1 d . . .
H16A H 0.6748 0.8682 0.1677 0.080 Uiso 1 1 d . . .
H18A H 0.1017 0.4092 0.6310 0.080 Uiso 1 1 d . . .
H19A H 0.1474 0.5370 0.6995 0.080 Uiso 1 1 d . . .
H20A H 0.2957 0.6293 0.6816 0.080 Uiso 1 1 d . . .
H21A H 0.3856 0.5959 0.5909 0.080 Uiso 1 1 d . . .
H24A H 0.3835 0.5896 0.4049 0.080 Uiso 1 1 d . . .
H25A H 0.2870 0.6081 0.3124 0.080 Uiso 1 1 d . . .
H26A H 0.1580 0.4894 0.2903 0.080 Uiso 1 1 d . . .
H27A H 0.1146 0.3649 0.3667 0.080 Uiso 1 1 d . . .
H29A H 0.4328 0.3668 0.6054 0.080 Uiso 1 1 d . . .
H30A H 0.5849 0.2786 0.6150 0.080 Uiso 1 1 d . . .
H32A H 0.6195 0.3156 0.4112 0.080 Uiso 1 1 d . . .
H33A H 0.4686 0.3991 0.4057 0.080 Uiso 1 1 d . . .

loop_
_atom_site_aniso_label
_atom_site_aniso_U_11
_atom_site_aniso_U_22
_atom_site_aniso_U_33
_atom_site_aniso_U_23
_atom_site_aniso_U_13
_atom_site_aniso_U_12
Zn1 0.0503(3) 0.0393(3) 0.0469(4) 0.0011(3) -0.0076(3) -0.0053(2)
Zn2 0.0476(3) 0.0440(3) 0.0406(3) 0.0048(3) 0.0057(3) -0.0021(2)
Cl1 0.0602(8) 0.0503(7) 0.0681(12) -0.0055(8) -0.0160(7) 0.0091(6)
Cl2 0.0469(7) 0.0546(6) 0.1020(12) 0.0020(10) -0.0094(9) -0.0007(6)
Cl3 0.0478(7) 0.0769(8) 0.0842(10) 0.0165(9) 0.0014(9) -0.0092(6)
Cl4 0.0723(9) 0.0531(6) 0.0732(11) 0.0096(8) 0.0164(8) 0.0151(6)
N1 0.042(3) 0.043(2) 0.030(2) -0.0006(18) 0.0016(19) -0.0089(19)
N2 0.049(3) 0.048(2) 0.032(2) 0.0022(18) -0.004(2) 0.001(2)
N3 0.037(2) 0.069(2) 0.032(2) 0.005(2) -0.004(2) -0.0025(19)
N4 0.076(4) 0.095(3) 0.129(6) 0.002(4) 0.001(4) 0.045(3)
N5 0.048(3) 0.045(2) 0.031(2) 0.0085(19) 0.001(2) -0.0046(19)
N6 0.039(2) 0.049(2) 0.037(3) -0.0017(19) 0.006(2) 0.0066(19)
N7 0.041(2) 0.063(2) 0.029(2) 0.003(2) -0.003(2) 0.0035(16)
N8 0.057(3) 0.086(3) 0.104(5) 0.004(3) 0.014(3) 0.019(3)
C1 0.054(4) 0.063(3) 0.045(4) 0.005(3) 0.003(3) -0.005(3)
C2 0.060(4) 0.059(3) 0.040(5) -0.001(3) 0.006(3) 0.006(3)
C3 0.111(5) 0.058(4) 0.038(4) -0.017(3) -0.007(3) 0.002(3)
C4 0.069(5) 0.061(4) 0.051(4) -0.006(3) -0.005(3) -0.027(3)
C5 0.043(3) 0.049(3) 0.031(3) 0.002(3) -0.008(2) 0.000(3)
C6 0.037(3) 0.054(3) 0.033(4) 0.002(3) -0.002(3) -0.001(3)
C7 0.062(4) 0.065(4) 0.043(3) 0.008(3) -0.004(3) -0.008(3)
C8 0.081(5) 0.051(3) 0.057(4) 0.013(3) 0.019(3) 0.008(3)
C9 0.065(4) 0.078(4) 0.039(4) 0.007(4) -0.003(3) 0.022(4)
C10 0.060(4) 0.063(4) 0.042(4) 0.006(3) -0.010(3) 0.004(3)
C11 0.044(3) 0.044(2) 0.038(3) 0.003(2) 0.009(3) -0.0065(19)
C12 0.043(3) 0.061(3) 0.043(3) 0.005(3) -0.005(2) -0.003(3)
C13 0.056(3) 0.068(3) 0.045(3) 0.005(3) -0.008(3) 0.004(3)
C14 0.062(3) 0.054(3) 0.070(4) 0.005(4) -0.009(4) 0.006(2)
C15 0.064(4) 0.054(3) 0.056(4) 0.006(3) 0.012(3) 0.003(3)
C16 0.048(3) 0.061(3) 0.038(3) 0.002(2) -0.005(2) 0.003(3)
C17 0.057(3) 0.088(4) 0.088(4) 0.006(4) -0.002(4) 0.003(3)
C18 0.042(3) 0.065(3) 0.050(4) 0.011(3) 0.009(3) 0.010(3)
C19 0.075(5) 0.080(4) 0.042(5) -0.016(4) 0.004(4) 0.033(4)
C20 0.088(5) 0.064(4) 0.040(4) -0.020(3) -0.012(3) 0.022(3)
C21 0.063(4) 0.058(3) 0.040(3) -0.004(3) -0.006(3) -0.002(3)
C22 0.048(3) 0.046(3) 0.027(4) -0.002(3) -0.002(3) 0.006(3)
C23 0.037(3) 0.045(3) 0.036(3) 0.002(3) 0.001(2) -0.003(2)
C24 0.062(4) 0.049(3) 0.043(4) 0.004(3) 0.003(3) -0.014(3)
C25 0.079(4) 0.049(3) 0.047(4) 0.014(3) 0.003(3) -0.012(3)
C26 0.068(4) 0.076(4) 0.032(4) 0.010(3) -0.013(4) 0.003(3)
C27 0.050(3) 0.051(3) 0.033(3) 0.003(2) -0.006(2) 0.000(2)
C28 0.037(2) 0.038(2) 0.039(3) -0.004(2) 0.007(3) -0.0075(17)
C29 0.048(3) 0.055(3) 0.038(3) -0.005(2) 0.000(2) 0.001(2)
C30 0.056(3) 0.048(3) 0.044(3) -0.006(2) -0.008(2) 0.002(3)
C31 0.084(3) 0.040(2) 0.034(3) -0.011(2) -0.023(3) 0.027(2)
C32 0.044(3) 0.062(3) 0.066(4) -0.013(3) 0.023(3) -0.002(3)
C33 0.058(4) 0.063(3) 0.034(3) -0.001(3) 0.007(2) 0.000(3)
C34 0.045(3) 0.070(3) 0.068(5) -0.006(3) 0.008(3) 0.002(3)

loop_
_geom_bond_atom_site_label_1
_geom_bond_atom_site_label_2
_geom_bond_distance
_geom_bond_site_symmetry_2
_geom_bond_publ_flag
Zn1 N1 2.053(4) . ?
Zn1 N2 2.070(4) . ?
Zn1 Cl1 2.1975(13) . ?
Zn1 Cl2 2.2182(13) . ?
Zn2 N5 2.052(4) . ?
Zn2 N6 2.077(4) . ?
Zn2 Cl4 2.1967(13) . ?
Zn2 Cl3 2.2036(13) . ?
N1 C5 1.325(6) . ?
N1 C1 1.343(6) . ?
N2 C6 1.324(6) . ?
N2 C10 1.340(7) . ?
N3 C11 1.411(5) . ?
N3 C5 1.430(6) . ?
N3 C6 1.433(6) . ?
N4 C17 1.121(6) . ?
N5 C27 1.331(6) . ?
N5 C23 1.337(6) . ?
N6 C22 1.337(7) . ?
N6 C18 1.353(7) . ?
N7 C28 1.408(5) . ?
N7 C22 1.430(6) . ?
N7 C23 1.439(6) . ?
N8 C34 1.122(6) . ?
C1 C2 1.376(8) . ?
C2 C3 1.356(8) . ?
C3 C4 1.388(8) . ?
C4 C5 1.381(7) . ?
C6 C7 1.384(7) . ?
C7 C8 1.390(7) . ?
C8 C9 1.366(8) . ?
C9 C10 1.370(9) . ?
C11 C16 1.399(6) . ?
C11 C12 1.403(6) . ?
C12 C13 1.363(7) . ?
C13 C14 1.380(8) . ?
C14 C15 1.375(8) . ?
C14 C17 1.471(7) . ?
C15 C16 1.387(7) . ?
C18 C19 1.360(9) . ?
C19 C20 1.379(9) . ?
C20 C21 1.373(7) . ?
C21 C22 1.360(7) . ?
C23 C24 1.374(7) . ?
C24 C25 1.387(7) . ?
C25 C26 1.344(8) . ?
C26 C27 1.388(8) . ?
C28 C29 1.378(6) . ?
C28 C33 1.411(6) . ?
C29 C30 1.375(6) . ?
C30 C31 1.443(8) . ?
C31 C32 1.364(8) . ?
C31 C34 1.388(7) . ?
C32 C33 1.386(7) . ?
